data_7039729
loop_
_publ_author_name
'Zheng, Xiu-Jun'
'Bell, Nicola L.'
'Stevens, Charlotte J.'
'Zhong, Yu-Xi'
'Schreckenbach, Georg'
'Arnold, Polly L.'
'Love, Jason B.'
'Pan, Qing-Jiang'

_publ_section_title
;
 Relativistic DFT and experimental studies of mono- and bis-actinyl
 complexes of an expanded Schiff-base polypyrrole macrocycle.
;
_journal_issue 40
_journal_name_full 'Dalton transactions (Cambridge, England : 2003)'
_journal_page_first 15910
_journal_page_last 15921
_journal_paper_doi 10.1039/c6dt01625a
_journal_volume 45
_journal_year 2016
_chemical_formula_sum 'C70 H74 N8 O5 U'
_chemical_formula_weight 1345.41
_space_group_crystal_system triclinic
_space_group_IT_number 2
_space_group_name_Hall '-P 1'
_space_group_name_H-M_alt 'P -1'
_symmetry_space_group_name_Hall '-P 1'
_symmetry_space_group_name_H-M 'P -1'
_atom_sites_solution_hydrogens mixed
_audit_creation_method
;
CrysAlisPro, Agilent Technologies,
Version 1.171.37.34 (release 22-05-2014 CrysAlis171 .NET)
(compiled May 22 2014,16:03:01)
;
_audit_update_record
;
2016-06-13 deposited with the CCDC.
2016-06-28 downloaded from the CCDC.
;
_cell_angle_alpha 77.0500(10)
_cell_angle_beta 80.0690(10)
_cell_angle_gamma 71.2380(10)
_cell_formula_units_Z 2
_cell_length_a 12.1947(2)
_cell_length_b 13.7113(2)
_cell_length_c 22.6712(3)
_cell_measurement_reflns_used 29618
_cell_measurement_temperature 298(2)
_cell_measurement_theta_max 29.4440
_cell_measurement_theta_min 3.5740
_cell_volume 3477.26(9)
_computing_cell_refinement
;
CrysAlisPro, Agilent Technologies,
Version 1.171.37.34 (release 22-05-2014 CrysAlis171 .NET)
(compiled May 22 2014,16:03:01)
;
_computing_data_collection
;
CrysAlisPro, Agilent Technologies,
Version 1.171.37.34 (release 22-05-2014 CrysAlis171 .NET)
(compiled May 22 2014,16:03:01)
;
_computing_data_reduction
;
CrysAlisPro, Agilent Technologies,
Version 1.171.37.34 (release 22-05-2014 CrysAlis171 .NET)
(compiled May 22 2014,16:03:01)
;
_computing_molecular_graphics 'Mercury 2015'
_computing_publication_material POV-Ray
_computing_structure_refinement 'SHELXL-2014/7 (Sheldrick, 2014)'
_computing_structure_solution SIR-92
_diffrn_ambient_temperature 298(2)
_diffrn_detector_area_resol_mean 16.1042
_diffrn_measured_fraction_theta_full 0.998
_diffrn_measured_fraction_theta_max 0.998
_diffrn_measurement_device 'four-circle diffractometer'
_diffrn_measurement_device_type 'Xcalibur, Eos'
_diffrn_measurement_method '\w scans'
_diffrn_radiation_type MoK\a
_diffrn_radiation_wavelength 0.71073
_diffrn_reflns_av_R_equivalents 0.0360
_diffrn_reflns_av_unetI/netI 0.0291
_diffrn_reflns_Laue_measured_fraction_full 0.998
_diffrn_reflns_Laue_measured_fraction_max 0.998
_diffrn_reflns_limit_h_max 15
_diffrn_reflns_limit_h_min -15
_diffrn_reflns_limit_k_max 17
_diffrn_reflns_limit_k_min -17
_diffrn_reflns_limit_l_max 29
_diffrn_reflns_limit_l_min -29
_diffrn_reflns_number 15937
_diffrn_reflns_point_group_measured_fraction_full 0.998
_diffrn_reflns_point_group_measured_fraction_max 0.998
_diffrn_reflns_theta_full 25.242
_diffrn_reflns_theta_max 27.484
_diffrn_reflns_theta_min 3.070
_diffrn_source 'Enhance (Mo) X-ray Source'
_exptl_absorpt_coefficient_mu 2.440
_exptl_absorpt_correction_T_max 1.00000
_exptl_absorpt_correction_T_min 0.65868
_exptl_absorpt_correction_type multi-scan
_exptl_absorpt_process_details
;
CrysAlisPro, Agilent Technologies,
Version 1.171.37.34 (release 22-05-2014 CrysAlis171 .NET)
(compiled May 22 2014,16:03:01)
Empirical absorption correction using spherical harmonics,
 implemented in SCALE3 ABSPACK scaling algorithm.
Empirical absorption correction using spherical harmonics,
 implemented in SCALE3 ABSPACK scaling algorithm.
;
_exptl_crystal_colour yellow
_exptl_crystal_density_diffrn 1.273
_exptl_crystal_description 'yellow block'
_exptl_crystal_F_000 1346
_exptl_crystal_size_max 0.8661
_exptl_crystal_size_mid 0.2240
_exptl_crystal_size_min 0.1574
_platon_squeeze_details
;
Approximately Two THF molecules per unit cell removed using the SQUEEZE function
;
_refine_diff_density_max 1.105
_refine_diff_density_min -0.679
_refine_diff_density_rms 0.088
_refine_ls_extinction_method none
_refine_ls_goodness_of_fit_ref 0.999
_refine_ls_hydrogen_treatment mixed
_refine_ls_matrix_type full
_refine_ls_number_parameters 788
_refine_ls_number_reflns 15937
_refine_ls_number_restraints 61
_refine_ls_restrained_S_all 1.005
_refine_ls_R_factor_all 0.0345
_refine_ls_R_factor_gt 0.0289
_refine_ls_shift/su_max 0.010
_refine_ls_shift/su_mean 0.000
_refine_ls_structure_factor_coef Fsqd
_refine_ls_weighting_details 'w=1/[\s^2^(Fo^2^)+(0.0464P)^2^+3.7455P] where P=(Fo^2^+2Fc^2^)/3'
_refine_ls_weighting_scheme calc
_refine_ls_wR_factor_gt 0.0770
_refine_ls_wR_factor_ref 0.0791
_reflns_Friedel_coverage 0.000
_reflns_number_gt 14537
_reflns_number_total 15937
_reflns_threshold_expression 'I > 2\s(I)'
_cod_data_source_file c6dt01625a2.cif
_cod_data_source_block M-thfUVI
_cod_depositor_comments 'Adding full bibliography for 7039727--7039729.cif.'
_cod_database_code 7039729
_shelx_shelxl_version_number 2014/7
_shelx_space_group_comment
;
The symmetry employed for this shelxl refinement is uniquely defined
by the following loop, which should always be used as a source of
symmetry information in preference to the above space-group names.
They are only intended as comments.
;

loop_
_space_group_symop_operation_xyz
'x, y, z'
'-x, -y, -z'

loop_
_atom_site_label
_atom_site_type_symbol
_atom_site_fract_x
_atom_site_fract_y
_atom_site_fract_z
_atom_site_U_iso_or_equiv
_atom_site_adp_type
_atom_site_occupancy
_atom_site_site_symmetry_order
_atom_site_calc_flag
_atom_site_refinement_flags_posn
_atom_site_refinement_flags_adp
_atom_site_refinement_flags_occupancy
_atom_site_disorder_assembly
_atom_site_disorder_group
C1 C 0.9662(3) 0.8806(2) 0.36354(13) 0.0279(6) Uani 1 1 d . . . . .
C2 C 0.8753(3) 0.8391(3) 0.34343(16) 0.0366(7) Uani 1 1 d . . . . .
H2A H 0.8580 0.8764 0.3028 0.044 Uiso 1 1 calc R U . . .
H2B H 0.9114 0.7657 0.3409 0.044 Uiso 1 1 calc R U . . .
C3 C 0.7608(3) 0.8492(3) 0.3843(2) 0.0495(9) Uani 1 1 d . . . . .
H3A H 0.7742 0.8011 0.4221 0.074 Uiso 1 1 calc R U . . .
H3B H 0.7066 0.8335 0.3645 0.074 Uiso 1 1 calc R U . . .
H3C H 0.7292 0.9194 0.3922 0.074 Uiso 1 1 calc R U . . .
C4 C 0.9910(3) 0.8251(3) 0.42952(15) 0.0363(7) Uani 1 1 d . . . . .
H4A H 0.9184 0.8409 0.4559 0.044 Uiso 1 1 calc R U . . .
H4B H 1.0171 0.7500 0.4306 0.044 Uiso 1 1 calc R U . . .
C5 C 1.0806(4) 0.8540(3) 0.45538(17) 0.0468(9) Uani 1 1 d . . . . .
H5A H 1.1504 0.8461 0.4275 0.070 Uiso 1 1 calc R U . . .
H5B H 1.0979 0.8087 0.4937 0.070 Uiso 1 1 calc R U . . .
H5C H 1.0501 0.9253 0.4613 0.070 Uiso 1 1 calc R U . . .
C6 C 0.9144(3) 0.9980(2) 0.36065(13) 0.0259(6) Uani 1 1 d . . . . .
C7 C 0.8468(3) 1.0483(3) 0.40813(15) 0.0340(7) Uani 1 1 d . . . . .
H7 H 0.8315 1.0162 0.4481 0.041 Uiso 1 1 calc R U . . .
C8 C 0.8072(3) 1.1538(3) 0.38468(14) 0.0328(7) Uani 1 1 d . . . . .
H8 H 0.7602 1.2064 0.4055 0.039 Uiso 1 1 calc R U . . .
C9 C 0.8517(3) 1.1658(2) 0.32347(14) 0.0280(6) Uani 1 1 d . . . . .
C10 C 0.8268(3) 1.2556(2) 0.27762(14) 0.0285(6) Uani 1 1 d . . . . .
H10 H 0.7781 1.3186 0.2878 0.034 Uiso 1 1 calc R U . . .
C11 C 0.8199(3) 1.3399(2) 0.17605(13) 0.0250(6) Uani 1 1 d . . . . .
C12 C 0.7506(3) 1.3263(2) 0.13887(15) 0.0330(7) Uani 1 1 d . . . . .
H12 H 0.7406 1.2607 0.1426 0.040 Uiso 1 1 calc R U . . .
C13 C 0.6938(3) 1.4101(3) 0.09474(16) 0.0356(7) Uani 1 1 d . . . . .
H13 H 0.6476 1.3987 0.0699 0.043 Uiso 1 1 calc R U . . .
C14 C 0.7065(3) 1.5065(2) 0.08859(15) 0.0325(7) Uani 1 1 d . . . . .
H14 H 0.6672 1.5613 0.0603 0.039 Uiso 1 1 calc R U . . .
C15 C 0.7792(3) 1.5248(2) 0.12490(14) 0.0272(6) Uani 1 1 d . . . . .
C16 C 0.8382(3) 1.4409(2) 0.16977(13) 0.0245(6) Uani 1 1 d . . . . .
C17 C 0.7958(3) 1.6233(2) 0.11786(14) 0.0306(6) Uani 1 1 d . . . . .
H17 H 0.7562 1.6782 0.0897 0.037 Uiso 1 1 calc R U . . .
C18 C 0.9116(3) 1.4596(2) 0.20405(13) 0.0254(6) Uani 1 1 d . . . . .
H18 H 0.9489 1.4057 0.2334 0.030 Uiso 1 1 calc R U . . .
C19 C 0.9306(3) 1.5582(2) 0.19526(14) 0.0276(6) Uani 1 1 d . . . . .
C20 C 0.8695(3) 1.6415(2) 0.15156(15) 0.0307(6) Uani 1 1 d . . . . .
C21 C 0.8862(3) 1.7427(2) 0.14290(17) 0.0382(8) Uani 1 1 d . . . . .
H21 H 0.8475 1.7972 0.1142 0.046 Uiso 1 1 calc R U . . .
C22 C 0.9582(4) 1.7592(3) 0.17634(18) 0.0447(9) Uani 1 1 d . . . . .
H22 H 0.9665 1.8258 0.1713 0.054 Uiso 1 1 calc R U . . .
C23 C 1.0210(3) 1.6771(3) 0.21879(17) 0.0389(8) Uani 1 1 d . . . . .
H23 H 1.0716 1.6899 0.2404 0.047 Uiso 1 1 calc R U . . .
C24 C 1.0085(3) 1.5786(2) 0.22869(15) 0.0316(7) Uani 1 1 d . . . . .
C25 C 1.1114(3) 1.5064(3) 0.31347(17) 0.0399(8) Uani 1 1 d . . . . .
H25 H 1.0906 1.5733 0.3225 0.048 Uiso 1 1 calc R U . . .
C26 C 1.1841(3) 1.4207(3) 0.35083(17) 0.0403(8) Uani 1 1 d . . . . .
C27 C 1.2319(5) 1.4124(4) 0.4033(2) 0.0625(13) Uani 1 1 d . . . . .
H27 H 1.2256 1.4674 0.4226 0.075 Uiso 1 1 calc R U . . .
C28 C 1.2917(4) 1.3067(3) 0.42232(19) 0.0555(11) Uani 1 1 d . . . . .
H28 H 1.3319 1.2792 0.4565 0.067 Uiso 1 1 calc R U . . .
C29 C 1.2802(3) 1.2508(3) 0.38141(15) 0.0341(7) Uani 1 1 d . . . . .
C30 C 1.3263(3) 1.1359(3) 0.37759(15) 0.0337(7) Uani 1 1 d . . . . .
C31 C 1.2294(3) 1.1011(3) 0.35994(15) 0.0349(7) Uani 1 1 d . . . . .
H31A H 1.2095 1.1397 0.3199 0.042 Uiso 1 1 calc R U . . .
H31B H 1.2595 1.0274 0.3573 0.042 Uiso 1 1 calc R U . . .
C32 C 1.1197(3) 1.1177(3) 0.40436(17) 0.0463(9) Uani 1 1 d . . . . .
H32A H 1.1357 1.0709 0.4423 0.069 Uiso 1 1 calc R U . . .
H32B H 1.0598 1.1040 0.3879 0.069 Uiso 1 1 calc R U . . .
H32C H 1.0942 1.1887 0.4109 0.069 Uiso 1 1 calc R U . . .
C33 C 1.3654(4) 1.0724(3) 0.44010(17) 0.0460(9) Uani 1 1 d . . . . .
H33A H 1.4293 1.0932 0.4484 0.055 Uiso 1 1 calc R U . . .
H33B H 1.3013 1.0914 0.4714 0.055 Uiso 1 1 calc R U . . .
C034 C 1.0074(3) 1.2292(3) 0.05388(14) 0.0350(7) Uani 1 1 d . . . . .
H03A H 0.9269 1.2285 0.0597 0.042 Uiso 1 1 calc R U . . .
H03B H 1.0526 1.1794 0.0280 0.042 Uiso 1 1 calc R U . . .
C34 C 1.4035(4) 0.9553(4) 0.4453(2) 0.0622(12) Uani 1 1 d . . . . .
H34A H 1.3386 0.9327 0.4415 0.093 Uiso 1 1 calc R U . . .
H34B H 1.4317 0.9229 0.4841 0.093 Uiso 1 1 calc R U . . .
H34C H 1.4646 0.9355 0.4134 0.093 Uiso 1 1 calc R U . . .
C35 C 1.4303(3) 1.1227(3) 0.32913(16) 0.0344(7) Uani 1 1 d . . . . .
C36 C 1.5460(3) 1.1095(3) 0.33299(18) 0.0442(9) Uani 1 1 d . . . . .
H36 H 1.5788 1.1017 0.3685 0.053 Uiso 1 1 calc R U . . .
C37 C 1.6057(3) 1.1096(3) 0.27474(19) 0.0434(8) Uani 1 1 d . . . . .
H37 H 1.6849 1.1015 0.2646 0.052 Uiso 1 1 calc R U . . .
C38 C 1.5255(3) 1.1241(3) 0.23477(16) 0.0351(7) Uani 1 1 d . . . . .
C39 C 1.5379(3) 1.1345(2) 0.17014(16) 0.0351(7) Uani 1 1 d . . . . .
H39 H 1.6112 1.1298 0.1488 0.042 Uiso 1 1 calc R U . . .
C40 C 1.4692(3) 1.1679(2) 0.07653(15) 0.0294(6) Uani 1 1 d . . . . .
C41 C 1.5374(3) 1.2282(3) 0.04324(17) 0.0380(8) Uani 1 1 d . . . . .
H41 H 1.5751 1.2578 0.0635 0.046 Uiso 1 1 calc R U . . .
C042 C 1.1204(3) 1.2772(2) 0.11321(15) 0.0324(7) Uani 1 1 d . . . . .
H04A H 1.1980 1.2391 0.1246 0.039 Uiso 1 1 calc R U . . .
H04B H 1.0806 1.3237 0.1418 0.039 Uiso 1 1 calc R U . . .
C42 C 1.5513(3) 1.2461(3) -0.02080(17) 0.0410(8) Uani 1 1 d . . . . .
H42 H 1.5984 1.2868 -0.0420 0.049 Uiso 1 1 calc R U . . .
C43 C 1.4971(3) 1.2048(2) -0.05209(16) 0.0352(7) Uani 1 1 d . . . . .
H43 H 1.5078 1.2169 -0.0944 0.042 Uiso 1 1 calc R U . . .
C44 C 1.4242(3) 1.1433(2) -0.02031(14) 0.0279(6) Uani 1 1 d . . . . .
C45 C 1.4081(2) 1.1248(2) 0.04515(14) 0.0250(6) Uani 1 1 d . . . . .
C46 C 1.3336(2) 1.0667(2) 0.07638(13) 0.0234(6) Uani 1 1 d . . . . .
H46 H 1.3241 1.0541 0.1187 0.028 Uiso 1 1 calc R U . . .
C47 C 1.3669(3) 1.0999(2) -0.05107(14) 0.0285(6) Uani 1 1 d . . . . .
H47 H 1.3795 1.1093 -0.0933 0.034 Uiso 1 1 calc R U . . .
C48 C 1.2733(2) 1.0273(2) 0.04517(13) 0.0229(5) Uani 1 1 d . . . . .
C49 C 1.2912(3) 1.0429(2) -0.02018(14) 0.0263(6) Uani 1 1 d . . . . .
C50 C 1.2300(3) 1.0014(2) -0.05183(15) 0.0311(6) Uani 1 1 d . . . . .
H50 H 1.2413 1.0113 -0.0941 0.037 Uiso 1 1 calc R U . . .
C51 C 1.1559(3) 0.9478(3) -0.02091(16) 0.0347(7) Uani 1 1 d . . . . .
H51 H 1.1173 0.9205 -0.0421 0.042 Uiso 1 1 calc R U . . .
C52 C 1.1363(3) 0.9326(2) 0.04358(15) 0.0321(7) Uani 1 1 d . . . . .
H52 H 1.0843 0.8962 0.0641 0.038 Uiso 1 1 calc R U . . .
C53 C 1.1928(2) 0.9709(2) 0.07603(13) 0.0244(6) Uani 1 1 d . . . . .
C54 C 1.2238(3) 0.8697(2) 0.17266(15) 0.0293(6) Uani 1 1 d . . . . .
H54 H 1.2871 0.8246 0.1535 0.035 Uiso 1 1 calc R U . . .
C55 C 1.1915(3) 0.8411(2) 0.23475(14) 0.0290(6) Uani 1 1 d . . . . .
C56 C 1.2422(3) 0.7524(3) 0.27627(16) 0.0364(7) Uani 1 1 d . . . . .
H56 H 1.3112 0.7002 0.2690 0.044 Uiso 1 1 calc R U . . .
C57 C 1.1695(3) 0.7576(3) 0.33022(16) 0.0361(7) Uani 1 1 d . . . . .
H57 H 1.1803 0.7091 0.3663 0.043 Uiso 1 1 calc R U . . .
C58 C 1.0759(3) 0.8500(2) 0.32047(14) 0.0275(6) Uani 1 1 d . . . . .
C073 C 1.1261(4) 1.3379(3) 0.0493(2) 0.0559(11) Uani 1 1 d . . . . .
H07A H 1.1952 1.3037 0.0247 0.067 Uiso 1 1 calc R U . . .
H07B H 1.1264 1.4086 0.0490 0.067 Uiso 1 1 calc R U . . .
C075 C 1.0164(4) 1.3381(3) 0.02621(18) 0.0485(9) Uani 1 1 d . . . . .
H07C H 0.9490 1.3915 0.0403 0.058 Uiso 1 1 calc R U . . .
H07D H 1.0242 1.3493 -0.0179 0.058 Uiso 1 1 calc R U . . .
C81 C 0.8188(11) 0.5738(8) 0.3876(5) 0.161(3) Uani 1 1 d . U . . .
H81A H 0.8628 0.6066 0.3537 0.193 Uiso 1 1 calc R U . . .
H81B H 0.7456 0.6258 0.3967 0.193 Uiso 1 1 calc R U . . .
C82 C 0.7966(10) 0.4925(8) 0.3713(5) 0.159(3) Uani 1 1 d D U . . .
H82A H 0.7156 0.4949 0.3832 0.191 Uiso 1 1 calc R U . . .
H82B H 0.8125 0.4963 0.3275 0.191 Uiso 1 1 calc R U . . .
C83 C 0.8693(10) 0.4003(7) 0.4011(5) 0.154(3) Uani 1 1 d D U . . .
H83A H 0.9381 0.3725 0.3743 0.185 Uiso 1 1 calc R U . . .
H83B H 0.8288 0.3477 0.4158 0.185 Uiso 1 1 calc R U . . .
C84 C 0.9026(10) 0.4344(7) 0.4553(4) 0.147(3) Uani 1 1 d . U . . .
H84A H 0.8547 0.4169 0.4926 0.176 Uiso 1 1 calc R U . . .
H84B H 0.9837 0.3990 0.4613 0.176 Uiso 1 1 calc R U . . .
C91 C 0.5851(7) 0.7003(5) 0.2461(3) 0.103(2) Uani 1 1 d . . . . .
H91A H 0.6681 0.6893 0.2350 0.123 Uiso 0.412(11) 1 calc R U P A 2
H91B H 0.5679 0.6349 0.2493 0.123 Uiso 0.412(11) 1 calc R U P A 2
H91C H 0.5336 0.6680 0.2757 0.123 Uiso 0.588(11) 1 calc R U P A 1
H91D H 0.6411 0.6467 0.2257 0.123 Uiso 0.588(11) 1 calc R U P A 1
C92 C 0.5437(17) 0.7438(13) 0.3075(7) 0.088(5) Uani 0.412(11) 1 d . . P A 2
H92A H 0.4877 0.7113 0.3329 0.106 Uiso 0.412(11) 1 calc R U P A 2
H92B H 0.6092 0.7312 0.3300 0.106 Uiso 0.412(11) 1 calc R U P A 2
C93 C 0.4918(15) 0.8520(8) 0.2889(5) 0.065(4) Uani 0.412(11) 1 d . . P A 2
H93A H 0.5341 0.8915 0.3016 0.078 Uiso 0.412(11) 1 calc R U P A 2
H93B H 0.4119 0.8722 0.3075 0.078 Uiso 0.412(11) 1 calc R U P A 2
C92B C 0.6417(9) 0.7452(7) 0.2745(5) 0.071(3) Uani 0.588(11) 1 d . . P A 1
H92C H 0.7250 0.7230 0.2624 0.085 Uiso 0.588(11) 1 calc R U P A 1
H92D H 0.6278 0.7261 0.3184 0.085 Uiso 0.588(11) 1 calc R U P A 1
C93B C 0.5930(15) 0.8587(9) 0.2547(8) 0.119(6) Uani 0.588(11) 1 d . . P A 1
H93C H 0.5705 0.8938 0.2896 0.143 Uiso 0.588(11) 1 calc R U P A 1
H93D H 0.6501 0.8869 0.2271 0.143 Uiso 0.588(11) 1 calc R U P A 1
C94 C 0.4946(6) 0.8735(4) 0.2250(3) 0.0782(16) Uani 1 1 d . . . . .
H94A H 0.4197 0.9197 0.2134 0.094 Uiso 0.412(11) 1 calc R U P A 2
H94B H 0.5534 0.9085 0.2072 0.094 Uiso 0.412(11) 1 calc R U P A 2
H94C H 0.4241 0.8838 0.2532 0.094 Uiso 0.588(11) 1 calc R U P A 1
H94D H 0.4854 0.9332 0.1919 0.094 Uiso 0.588(11) 1 calc R U P A 1
N1 N 0.9176(2) 1.06878(19) 0.30894(11) 0.0255(5) Uani 1 1 d . . . . .
N2 N 0.8709(2) 1.25222(18) 0.22054(11) 0.0252(5) Uani 1 1 d . . . . .
N3 N 1.2158(2) 1.3214(2) 0.33873(13) 0.0327(6) Uani 1 1 d . . . . .
N4 N 1.0743(2) 1.4920(2) 0.26749(13) 0.0323(6) Uani 1 1 d . . . . .
N5 N 1.4196(3) 1.1317(2) 0.26920(13) 0.0329(6) Uani 1 1 d . . . . .
N6 N 1.4514(2) 1.1502(2) 0.14047(13) 0.0320(6) Uani 1 1 d . . . . .
N7 N 1.1676(2) 0.95777(18) 0.14075(11) 0.0247(5) Uani 1 1 d . . . . .
N8 N 1.0889(2) 0.90112(18) 0.26289(11) 0.0256(5) Uani 1 1 d . . . . .
O1 O 0.90854(18) 1.05205(16) 0.17386(10) 0.0269(4) Uani 1 1 d . . . . .
O2 O 1.12899(19) 1.11182(17) 0.22992(10) 0.0306(5) Uani 1 1 d . . . . .
O3 O 1.05462(19) 1.20425(16) 0.11235(9) 0.0288(4) Uani 1 1 d . . . . .
O81 O 0.8838(9) 0.5401(7) 0.4403(4) 0.211(3) Uani 1 1 d . U . . .
O91 O 0.5201(5) 0.7802(4) 0.20317(17) 0.0989(14) Uani 1 1 d . . . . .
U1 U 1.01783(2) 1.07880(2) 0.20480(2) 0.02148(4) Uani 1 1 d . . . . .
H1 H 1.191(3) 1.308(3) 0.3143(17) 0.033(10) Uiso 1 1 d . . . . .
H2 H 1.371(4) 1.129(3) 0.2560(18) 0.036(11) Uiso 1 1 d . . . . .

loop_
_atom_site_aniso_label
_atom_site_aniso_U_11
_atom_site_aniso_U_22
_atom_site_aniso_U_33
_atom_site_aniso_U_23
_atom_site_aniso_U_13
_atom_site_aniso_U_12
C1 0.0394(17) 0.0250(14) 0.0222(14) 0.0028(11) -0.0054(12) -0.0171(13)
C2 0.0418(19) 0.0352(17) 0.0385(18) -0.0038(14) -0.0044(15) -0.0211(15)
C3 0.043(2) 0.051(2) 0.062(3) -0.0094(19) -0.0031(18) -0.0256(18)
C4 0.048(2) 0.0313(16) 0.0282(16) 0.0034(13) -0.0063(14) -0.0147(15)
C5 0.059(2) 0.050(2) 0.0328(18) -0.0013(16) -0.0181(17) -0.0161(19)
C6 0.0270(15) 0.0295(14) 0.0241(14) -0.0043(11) -0.0036(11) -0.0124(12)
C7 0.0407(18) 0.0379(17) 0.0241(15) -0.0031(13) -0.0005(13) -0.0157(14)
C8 0.0358(17) 0.0367(17) 0.0264(15) -0.0079(13) -0.0004(13) -0.0114(14)
C9 0.0316(16) 0.0263(14) 0.0285(15) -0.0060(12) -0.0047(12) -0.0103(12)
C10 0.0325(16) 0.0225(13) 0.0316(16) -0.0057(12) -0.0051(12) -0.0084(12)
C11 0.0261(14) 0.0215(13) 0.0256(14) -0.0033(11) -0.0012(11) -0.0059(11)
C12 0.0385(18) 0.0261(15) 0.0381(18) -0.0046(13) -0.0095(14) -0.0124(13)
C13 0.0374(18) 0.0326(16) 0.0411(18) -0.0032(14) -0.0157(15) -0.0127(14)
C14 0.0328(17) 0.0297(15) 0.0329(16) -0.0012(12) -0.0112(13) -0.0053(13)
C15 0.0273(15) 0.0234(13) 0.0282(15) -0.0048(11) -0.0006(12) -0.0048(11)
C16 0.0261(14) 0.0208(13) 0.0247(14) -0.0061(11) 0.0008(11) -0.0048(11)
C17 0.0342(17) 0.0215(13) 0.0314(16) -0.0020(12) -0.0053(13) -0.0026(12)
C18 0.0296(15) 0.0205(13) 0.0248(14) -0.0041(11) -0.0020(11) -0.0062(11)
C19 0.0315(16) 0.0226(13) 0.0287(15) -0.0075(11) -0.0002(12) -0.0077(12)
C20 0.0356(17) 0.0214(14) 0.0338(16) -0.0047(12) -0.0015(13) -0.0077(12)
C21 0.050(2) 0.0201(14) 0.0434(19) -0.0015(13) -0.0067(16) -0.0103(14)
C22 0.061(2) 0.0277(16) 0.051(2) -0.0044(15) -0.0072(18) -0.0223(16)
C23 0.046(2) 0.0352(17) 0.0434(19) -0.0090(15) -0.0066(16) -0.0209(15)
C24 0.0352(17) 0.0286(15) 0.0328(16) -0.0078(12) -0.0022(13) -0.0109(13)
C25 0.047(2) 0.0339(17) 0.043(2) -0.0136(15) -0.0072(16) -0.0122(15)
C26 0.044(2) 0.0425(19) 0.0399(19) -0.0161(15) -0.0097(15) -0.0117(16)
C27 0.086(3) 0.054(2) 0.058(3) -0.025(2) -0.033(2) -0.012(2)
C28 0.073(3) 0.057(2) 0.044(2) -0.0167(19) -0.033(2) -0.011(2)
C29 0.0317(17) 0.0454(19) 0.0296(16) -0.0097(14) -0.0083(13) -0.0129(14)
C30 0.0343(17) 0.0404(17) 0.0301(16) -0.0053(13) -0.0135(13) -0.0117(14)
C31 0.0368(18) 0.0418(18) 0.0306(16) -0.0025(14) -0.0129(14) -0.0159(14)
C32 0.045(2) 0.061(2) 0.039(2) 0.0000(17) -0.0076(16) -0.0275(19)
C33 0.049(2) 0.060(2) 0.0330(18) 0.0002(16) -0.0210(16) -0.0195(19)
C034 0.0408(19) 0.0337(16) 0.0267(16) -0.0040(13) -0.0057(13) -0.0056(14)
C34 0.071(3) 0.062(3) 0.053(3) 0.008(2) -0.032(2) -0.018(2)
C35 0.0352(17) 0.0369(17) 0.0357(17) -0.0087(14) -0.0129(14) -0.0107(14)
C36 0.0352(19) 0.055(2) 0.048(2) -0.0169(18) -0.0170(16) -0.0106(16)
C37 0.0311(18) 0.048(2) 0.058(2) -0.0193(18) -0.0099(16) -0.0122(15)
C38 0.0297(16) 0.0366(17) 0.0446(19) -0.0148(14) -0.0037(14) -0.0126(14)
C39 0.0306(17) 0.0323(16) 0.0471(19) -0.0148(14) 0.0018(14) -0.0138(13)
C40 0.0250(15) 0.0248(14) 0.0379(17) -0.0071(12) 0.0017(12) -0.0085(12)
C41 0.0356(18) 0.0343(17) 0.050(2) -0.0110(15) 0.0030(15) -0.0194(14)
C042 0.0327(17) 0.0243(14) 0.0414(18) -0.0085(13) 0.0053(14) -0.0133(13)
C42 0.0389(19) 0.0333(17) 0.049(2) -0.0008(15) 0.0084(16) -0.0201(15)
C43 0.0315(17) 0.0307(16) 0.0361(17) -0.0003(13) 0.0066(13) -0.0086(13)
C44 0.0217(14) 0.0246(14) 0.0318(16) -0.0043(12) 0.0033(12) -0.0029(11)
C45 0.0196(13) 0.0210(13) 0.0315(15) -0.0054(11) 0.0006(11) -0.0033(11)
C46 0.0208(13) 0.0206(13) 0.0266(14) -0.0044(11) 0.0003(11) -0.0044(11)
C47 0.0279(15) 0.0274(14) 0.0231(14) -0.0029(11) 0.0006(11) -0.0013(12)
C48 0.0182(13) 0.0212(13) 0.0264(14) -0.0041(11) -0.0009(11) -0.0030(10)
C49 0.0236(14) 0.0221(13) 0.0287(15) -0.0066(11) -0.0005(11) -0.0002(11)
C50 0.0309(16) 0.0312(15) 0.0298(16) -0.0097(12) -0.0051(13) -0.0035(13)
C51 0.0354(18) 0.0362(17) 0.0387(18) -0.0149(14) -0.0088(14) -0.0112(14)
C52 0.0305(16) 0.0323(16) 0.0375(17) -0.0101(13) -0.0009(13) -0.0139(13)
C53 0.0203(13) 0.0233(13) 0.0276(14) -0.0054(11) -0.0008(11) -0.0045(11)
C54 0.0247(15) 0.0282(15) 0.0357(17) -0.0061(12) -0.0015(12) -0.0092(12)
C55 0.0281(15) 0.0276(14) 0.0318(16) -0.0030(12) -0.0026(12) -0.0109(12)
C56 0.0328(17) 0.0294(16) 0.0425(19) -0.0031(14) -0.0074(14) -0.0035(13)
C57 0.0394(18) 0.0328(16) 0.0346(17) 0.0023(13) -0.0119(14) -0.0102(14)
C58 0.0320(16) 0.0259(14) 0.0285(15) -0.0033(11) -0.0065(12) -0.0134(12)
C073 0.055(2) 0.046(2) 0.061(3) 0.0150(19) 0.000(2) -0.0258(19)
C075 0.052(2) 0.044(2) 0.0357(19) 0.0097(16) 0.0000(17) -0.0086(17)
C81 0.212(7) 0.122(6) 0.163(7) -0.021(5) -0.049(6) -0.054(6)
C82 0.197(7) 0.137(6) 0.148(6) -0.024(5) -0.022(6) -0.055(6)
C83 0.203(7) 0.116(5) 0.150(6) -0.017(5) -0.020(6) -0.061(5)
C84 0.206(7) 0.107(5) 0.121(5) 0.013(5) -0.034(5) -0.052(5)
C91 0.121(6) 0.076(4) 0.090(5) -0.024(4) 0.033(4) -0.017(4)
C92 0.109(13) 0.108(12) 0.060(8) -0.004(8) -0.027(8) -0.047(10)
C93 0.114(12) 0.042(6) 0.044(6) -0.021(5) -0.008(6) -0.020(6)
C92B 0.077(7) 0.061(5) 0.082(7) -0.017(4) -0.023(5) -0.020(4)
C93B 0.148(14) 0.072(7) 0.156(14) -0.002(7) -0.085(12) -0.035(8)
C94 0.112(5) 0.058(3) 0.073(3) -0.009(3) -0.029(3) -0.028(3)
N1 0.0299(13) 0.0248(12) 0.0245(12) -0.0036(9) -0.0039(10) -0.0117(10)
N2 0.0306(13) 0.0196(11) 0.0254(12) -0.0019(9) -0.0046(10) -0.0082(10)
N3 0.0352(15) 0.0411(15) 0.0277(14) -0.0101(12) -0.0095(12) -0.0135(12)
N4 0.0352(15) 0.0298(13) 0.0352(14) -0.0076(11) -0.0060(11) -0.0116(11)
N5 0.0290(15) 0.0416(16) 0.0338(15) -0.0109(12) -0.0090(12) -0.0127(12)
N6 0.0302(14) 0.0331(14) 0.0374(15) -0.0117(11) 0.0011(11) -0.0147(11)
N7 0.0253(12) 0.0239(11) 0.0260(12) -0.0029(9) -0.0006(10) -0.0110(10)
N8 0.0294(13) 0.0221(11) 0.0264(12) -0.0017(9) -0.0031(10) -0.0108(10)
O1 0.0278(11) 0.0243(10) 0.0320(11) -0.0056(8) -0.0070(9) -0.0104(8)
O2 0.0362(12) 0.0337(11) 0.0289(11) -0.0033(9) -0.0063(9) -0.0199(10)
O3 0.0360(12) 0.0249(10) 0.0272(11) -0.0015(8) -0.0022(9) -0.0140(9)
O81 0.265(7) 0.161(5) 0.176(6) 0.002(5) 0.004(5) -0.057(5)
O91 0.162(4) 0.097(3) 0.055(2) -0.024(2) -0.008(2) -0.056(3)
U1 0.02518(6) 0.02017(5) 0.02168(6) -0.00262(4) -0.00355(4) -0.01049(4)

loop_
_atom_type_symbol
_atom_type_description
_atom_type_scat_dispersion_real
_atom_type_scat_dispersion_imag
_atom_type_scat_source
C C 0.0033 0.0016 'International Tables Vol C Tables 4.2.6.8 and 6.1.1.4'
H H 0.0000 0.0000 'International Tables Vol C Tables 4.2.6.8 and 6.1.1.4'
N N 0.0061 0.0033 'International Tables Vol C Tables 4.2.6.8 and 6.1.1.4'
O O 0.0106 0.0060 'International Tables Vol C Tables 4.2.6.8 and 6.1.1.4'
K K 0.2009 0.2494 'International Tables Vol C Tables 4.2.6.8 and 6.1.1.4'
U U -9.6767 9.6646 'International Tables Vol C Tables 4.2.6.8 and 6.1.1.4'

loop_
_geom_angle_atom_site_label_1
_geom_angle_atom_site_label_2
_geom_angle_atom_site_label_3
_geom_angle
C58 C1 C6 114.0(2)
C58 C1 C4 109.5(3)
C6 C1 C4 110.3(3)
C58 C1 C2 105.8(2)
C6 C1 C2 108.1(3)
C4 C1 C2 109.0(2)
C3 C2 C1 116.2(3)
C3 C2 H2A 108.2
C1 C2 H2A 108.2
C3 C2 H2B 108.2
C1 C2 H2B 108.2
H2A C2 H2B 107.4
C2 C3 H3A 109.5
C2 C3 H3B 109.5
H3A C3 H3B 109.5
C2 C3 H3C 109.5
H3A C3 H3C 109.5
H3B C3 H3C 109.5
C5 C4 C1 115.8(3)
C5 C4 H4A 108.3
C1 C4 H4A 108.3
C5 C4 H4B 108.3
C1 C4 H4B 108.3
H4A C4 H4B 107.4
C4 C5 H5A 109.5
C4 C5 H5B 109.5
H5A C5 H5B 109.5
C4 C5 H5C 109.5
H5A C5 H5C 109.5
H5B C5 H5C 109.5
N1 C6 C7 109.9(3)
N1 C6 C1 123.4(3)
C7 C6 C1 126.3(3)
C8 C7 C6 107.6(3)
C8 C7 H7 126.2
C6 C7 H7 126.2
C7 C8 C9 106.2(3)
C7 C8 H8 126.9
C9 C8 H8 126.9
N1 C9 C8 110.0(3)
N1 C9 C10 120.6(3)
C8 C9 C10 128.9(3)
N2 C10 C9 121.4(3)
N2 C10 H10 119.3
C9 C10 H10 119.3
C12 C11 N2 117.9(3)
C12 C11 C16 119.8(3)
N2 C11 C16 122.3(3)
C11 C12 C13 121.5(3)
C11 C12 H12 119.2
C13 C12 H12 119.2
C14 C13 C12 120.4(3)
C14 C13 H13 119.8
C12 C13 H13 119.8
C13 C14 C15 120.7(3)
C13 C14 H14 119.7
C15 C14 H14 119.7
C17 C15 C14 121.4(3)
C17 C15 C16 118.7(3)
C14 C15 C16 120.0(3)
C18 C16 C15 119.2(3)
C18 C16 C11 123.1(3)
C15 C16 C11 117.6(3)
C20 C17 C15 122.0(3)
C20 C17 H17 119.0
C15 C17 H17 119.0
C16 C18 C19 121.6(3)
C16 C18 H18 119.2
C19 C18 H18 119.2
C18 C19 C20 118.7(3)
C18 C19 C24 122.7(3)
C20 C19 C24 118.6(3)
C17 C20 C19 119.7(3)
C17 C20 C21 120.9(3)
C19 C20 C21 119.3(3)
C22 C21 C20 120.2(3)
C22 C21 H21 119.9
C20 C21 H21 119.9
C21 C22 C23 121.1(3)
C21 C22 H22 119.5
C23 C22 H22 119.5
C24 C23 C22 121.1(3)
C24 C23 H23 119.4
C22 C23 H23 119.4
C23 C24 N4 123.6(3)
C23 C24 C19 119.7(3)
N4 C24 C19 116.6(3)
N4 C25 C26 120.5(3)
N4 C25 H25 119.7
C26 C25 H25 119.7
N3 C26 C27 106.0(3)
N3 C26 C25 121.0(3)
C27 C26 C25 132.9(4)
C26 C27 C28 108.1(3)
C26 C27 H27 126.0
C28 C27 H27 126.0
C29 C28 C27 107.9(3)
C29 C28 H28 126.1
C27 C28 H28 126.1
N3 C29 C28 106.4(3)
N3 C29 C30 121.5(3)
C28 C29 C30 132.1(3)
C29 C30 C35 107.4(3)
C29 C30 C31 109.1(3)
C35 C30 C31 110.6(3)
C29 C30 C33 109.0(3)
C35 C30 C33 109.9(3)
C31 C30 C33 110.8(3)
C32 C31 C30 113.8(3)
C32 C31 H31A 108.8
C30 C31 H31A 108.8
C32 C31 H31B 108.8
C30 C31 H31B 108.8
H31A C31 H31B 107.7
C31 C32 H32A 109.5
C31 C32 H32B 109.5
H32A C32 H32B 109.5
C31 C32 H32C 109.5
H32A C32 H32C 109.5
H32B C32 H32C 109.5
C34 C33 C30 115.3(3)
C34 C33 H33A 108.4
C30 C33 H33A 108.4
C34 C33 H33B 108.4
C30 C33 H33B 108.4
H33A C33 H33B 107.5
O3 C034 C075 104.7(3)
O3 C034 H03A 110.8
C075 C034 H03A 110.8
O3 C034 H03B 110.8
C075 C034 H03B 110.8
H03A C034 H03B 108.9
C33 C34 H34A 109.5
C33 C34 H34B 109.5
H34A C34 H34B 109.5
C33 C34 H34C 109.5
H34A C34 H34C 109.5
H34B C34 H34C 109.5
N5 C35 C36 106.6(3)
N5 C35 C30 122.6(3)
C36 C35 C30 130.6(3)
C35 C36 C37 108.6(3)
C35 C36 H36 125.7
C37 C36 H36 125.7
C36 C37 C38 107.5(3)
C36 C37 H37 126.2
C38 C37 H37 126.2
N5 C38 C37 106.6(3)
N5 C38 C39 122.1(3)
C37 C38 C39 131.3(3)
N6 C39 C38 122.2(3)
N6 C39 H39 118.9
C38 C39 H39 118.9
C41 C40 N6 123.0(3)
C41 C40 C45 119.2(3)
N6 C40 C45 117.7(3)
C40 C41 C42 121.5(3)
C40 C41 H41 119.3
C42 C41 H41 119.3
O3 C042 C073 105.1(3)
O3 C042 H04A 110.7
C073 C042 H04A 110.7
O3 C042 H04B 110.7
C073 C042 H04B 110.7
H04A C042 H04B 108.8
C43 C42 C41 121.1(3)
C43 C42 H42 119.5
C41 C42 H42 119.5
C42 C43 C44 120.1(3)
C42 C43 H43 120.0
C44 C43 H43 120.0
C47 C44 C43 121.5(3)
C47 C44 C45 118.8(3)
C43 C44 C45 119.7(3)
C46 C45 C40 121.9(3)
C46 C45 C44 119.6(3)
C40 C45 C44 118.5(3)
C48 C46 C45 121.1(3)
C48 C46 H46 119.4
C45 C46 H46 119.4
C44 C47 C49 121.9(3)
C44 C47 H47 119.1
C49 C47 H47 119.1
C46 C48 C49 119.7(3)
C46 C48 C53 122.3(3)
C49 C48 C53 118.1(3)
C47 C49 C50 121.7(3)
C47 C49 C48 118.9(3)
C50 C49 C48 119.4(3)
C51 C50 C49 120.6(3)
C51 C50 H50 119.7
C49 C50 H50 119.7
C50 C51 C52 120.7(3)
C50 C51 H51 119.6
C52 C51 H51 119.6
C53 C52 C51 120.9(3)
C53 C52 H52 119.5
C51 C52 H52 119.5
C52 C53 N7 119.5(3)
C52 C53 C48 120.3(3)
N7 C53 C48 120.2(3)
N7 C54 C55 121.9(3)
N7 C54 H54 119.1
C55 C54 H54 119.1
C56 C55 C54 130.0(3)
C56 C55 N8 109.7(3)
C54 C55 N8 120.1(3)
C57 C56 C55 106.4(3)
C57 C56 H56 126.8
C55 C56 H56 126.8
C56 C57 C58 107.3(3)
C56 C57 H57 126.3
C58 C57 H57 126.3
N8 C58 C57 110.0(3)
N8 C58 C1 123.1(3)
C57 C58 C1 126.2(3)
C042 C073 C075 103.7(3)
C042 C073 H07A 111.0
C075 C073 H07A 111.0
C042 C073 H07B 111.0
C075 C073 H07B 111.0
H07A C073 H07B 109.0
C034 C075 C073 102.5(3)
C034 C075 H07C 111.3
C073 C075 H07C 111.3
C034 C075 H07D 111.3
C073 C075 H07D 111.3
H07C C075 H07D 109.2
O81 C81 C82 112.3(10)
O81 C81 H81A 109.2
C82 C81 H81A 109.2
O81 C81 H81B 109.2
C82 C81 H81B 109.2
H81A C81 H81B 107.9
C83 C82 C81 107.0(10)
C83 C82 H82A 110.3
C81 C82 H82A 110.3
C83 C82 H82B 110.3
C81 C82 H82B 110.3
H82A C82 H82B 108.6
C82 C83 C84 104.0(9)
C82 C83 H83A 111.0
C84 C83 H83A 111.0
C82 C83 H83B 111.0
C84 C83 H83B 111.0
H83A C83 H83B 109.0
O81 C84 C83 106.7(8)
O81 C84 H84A 110.4
C83 C84 H84A 110.4
O81 C84 H84B 110.4
C83 C84 H84B 110.4
H84A C84 H84B 108.6
C92B C91 O91 107.8(6)
O91 C91 C92 103.6(7)
O91 C91 H91A 111.0
C92 C91 H91A 111.0
O91 C91 H91B 111.0
C92 C91 H91B 111.0
H91A C91 H91B 109.0
C92B C91 H91C 110.1
O91 C91 H91C 110.1
C92B C91 H91D 110.1
O91 C91 H91D 110.1
H91C C91 H91D 108.5
C93 C92 C91 104.2(10)
C93 C92 H92A 110.9
C91 C92 H92A 110.9
C93 C92 H92B 110.9
C91 C92 H92B 110.9
H92A C92 H92B 108.9
C92 C93 C94 108.5(9)
C92 C93 H93A 110.0
C94 C93 H93A 110.0
C92 C93 H93B 110.0
C94 C93 H93B 110.0
H93A C93 H93B 108.4
C91 C92B C93B 105.3(8)
C91 C92B H92C 110.7
C93B C92B H92C 110.7
C91 C92B H92D 110.7
C93B C92B H92D 110.7
H92C C92B H92D 108.8
C94 C93B C92B 106.7(8)
C94 C93B H93C 110.4
C92B C93B H93C 110.4
C94 C93B H93D 110.4
C92B C93B H93D 110.4
H93C C93B H93D 108.6
O91 C94 C93B 103.2(7)
O91 C94 C93 109.8(6)
O91 C94 H94A 109.7
C93 C94 H94A 109.7
O91 C94 H94B 109.7
C93 C94 H94B 109.7
H94A C94 H94B 108.2
O91 C94 H94C 111.1
C93B C94 H94C 111.1
O91 C94 H94D 111.1
C93B C94 H94D 111.1
H94C C94 H94D 109.1
C6 N1 C9 106.3(2)
C6 N1 U1 139.4(2)
C9 N1 U1 113.86(18)
C10 N2 C11 116.5(2)
C10 N2 U1 114.01(19)
C11 N2 U1 129.00(18)
C29 N3 C26 111.6(3)
C29 N3 H1 125(3)
C26 N3 H1 123(3)
C25 N4 C24 119.8(3)
C35 N5 C38 110.6(3)
C35 N5 H2 128(3)
C38 N5 H2 120(3)
C39 N6 C40 118.6(3)
C54 N7 C53 117.4(3)
C54 N7 U1 113.4(2)
C53 N7 U1 129.12(18)
C58 N8 C55 106.6(2)
C58 N8 U1 138.1(2)
C55 N8 U1 112.92(18)
C034 O3 C042 109.6(2)
C034 O3 U1 128.98(18)
C042 O3 U1 120.99(18)
C84 O81 C81 105.3(10)
C94 O91 C91 106.4(4)
O2 U1 O1 175.39(9)
O2 U1 N8 88.67(9)
O1 U1 N8 94.94(9)
O2 U1 N1 89.45(9)
O1 U1 N1 94.47(9)
N8 U1 N1 70.14(8)
O2 U1 O3 82.53(8)
O1 U1 O3 92.87(8)
N8 U1 O3 145.45(8)
N1 U1 O3 142.58(7)
O2 U1 N7 91.01(9)
O1 U1 N7 87.69(9)
N8 U1 N7 68.07(8)
N1 U1 N7 138.19(8)
O3 U1 N7 78.70(7)
O2 U1 N2 91.61(9)
O1 U1 N2 87.58(9)
N8 U1 N2 138.54(8)
N1 U1 N2 68.40(8)
O3 U1 N2 75.32(7)
N7 U1 N2 153.31(8)

loop_
_geom_bond_atom_site_label_1
_geom_bond_atom_site_label_2
_geom_bond_distance
C1 C58 1.514(4)
C1 C6 1.518(4)
C1 C4 1.551(4)
C1 C2 1.568(4)
C2 C3 1.522(5)
C2 H2A 0.9700
C2 H2B 0.9700
C3 H3A 0.9600
C3 H3B 0.9600
C3 H3C 0.9600
C4 C5 1.516(5)
C4 H4A 0.9700
C4 H4B 0.9700
C5 H5A 0.9600
C5 H5B 0.9600
C5 H5C 0.9600
C6 N1 1.348(4)
C6 C7 1.406(4)
C7 C8 1.380(5)
C7 H7 0.9300
C8 C9 1.394(4)
C8 H8 0.9300
C9 N1 1.393(4)
C9 C10 1.408(4)
C10 N2 1.318(4)
C10 H10 0.9300
C11 C12 1.369(4)
C11 N2 1.429(4)
C11 C16 1.446(4)
C12 C13 1.419(4)
C12 H12 0.9300
C13 C14 1.353(4)
C13 H13 0.9300
C14 C15 1.420(4)
C14 H14 0.9300
C15 C17 1.399(4)
C15 C16 1.439(4)
C16 C18 1.395(4)
C17 C20 1.386(5)
C17 H17 0.9300
C18 C19 1.408(4)
C18 H18 0.9300
C19 C20 1.429(4)
C19 C24 1.439(4)
C20 C21 1.432(4)
C21 C22 1.353(5)
C21 H21 0.9300
C22 C23 1.412(5)
C22 H22 0.9300
C23 C24 1.371(4)
C23 H23 0.9300
C24 N4 1.410(4)
C25 N4 1.281(4)
C25 C26 1.424(5)
C25 H25 0.9300
C26 N3 1.367(4)
C26 C27 1.379(5)
C27 C28 1.403(6)
C27 H27 0.9300
C28 C29 1.378(5)
C28 H28 0.9300
C29 N3 1.358(4)
C29 C30 1.510(5)
C30 C35 1.520(5)
C30 C31 1.548(4)
C30 C33 1.551(5)
C31 C32 1.515(5)
C31 H31A 0.9700
C31 H31B 0.9700
C32 H32A 0.9600
C32 H32B 0.9600
C32 H32C 0.9600
C33 C34 1.505(6)
C33 H33A 0.9700
C33 H33B 0.9700
C034 O3 1.463(4)
C034 C075 1.515(5)
C034 H03A 0.9700
C034 H03B 0.9700
C34 H34A 0.9600
C34 H34B 0.9600
C34 H34C 0.9600
C35 N5 1.362(4)
C35 C36 1.379(5)
C36 C37 1.393(6)
C36 H36 0.9300
C37 C38 1.384(5)
C37 H37 0.9300
C38 N5 1.375(4)
C38 C39 1.426(5)
C39 N6 1.283(4)
C39 H39 0.9300
C40 C41 1.375(4)
C40 N6 1.405(4)
C40 C45 1.437(4)
C41 C42 1.407(5)
C41 H41 0.9300
C042 O3 1.474(4)
C042 C073 1.503(5)
C042 H04A 0.9700
C042 H04B 0.9700
C42 C43 1.358(5)
C42 H42 0.9300
C43 C44 1.417(4)
C43 H43 0.9300
C44 C47 1.396(4)
C44 C45 1.438(4)
C45 C46 1.398(4)
C46 C48 1.392(4)
C46 H46 0.9300
C47 C49 1.396(4)
C47 H47 0.9300
C48 C49 1.437(4)
C48 C53 1.436(4)
C49 C50 1.427(4)
C50 C51 1.352(5)
C50 H50 0.9300
C51 C52 1.419(5)
C51 H51 0.9300
C52 C53 1.367(4)
C52 H52 0.9300
C53 N7 1.429(4)
C54 N7 1.303(4)
C54 C55 1.397(4)
C54 H54 0.9300
C55 C56 1.397(4)
C55 N8 1.395(4)
C56 C57 1.383(5)
C56 H56 0.9300
C57 C58 1.410(4)
C57 H57 0.9300
C58 N8 1.346(4)
C073 C075 1.517(6)
C073 H07A 0.9700
C073 H07B 0.9700
C075 H07C 0.9700
C075 H07D 0.9700
C81 O81 1.453(12)
C81 C82 1.368(12)
C81 H81A 0.9700
C81 H81B 0.9700
C82 C83 1.394(8)
C82 H82A 0.9700
C82 H82B 0.9700
C83 C84 1.563(12)
C83 H83A 0.9700
C83 H83B 0.9700
C84 O81 1.365(11)
C84 H84A 0.9700
C84 H84B 0.9700
C91 C92B 1.369(11)
C91 O91 1.416(8)
C91 C92 1.578(16)
C91 H91A 0.9700
C91 H91B 0.9700
C91 H91C 0.9700
C91 H91D 0.9700
C92 C93 1.409(19)
C92 H92A 0.9700
C92 H92B 0.9700
C93 C94 1.410(12)
C93 H93A 0.9700
C93 H93B 0.9700
C92B C93B 1.469(14)
C92B H92C 0.9700
C92B H92D 0.9700
C93B C94 1.414(13)
C93B H93C 0.9700
C93B H93D 0.9700
C94 O91 1.398(6)
C94 H94A 0.9700
C94 H94B 0.9700
C94 H94C 0.9700
C94 H94D 0.9700
N1 U1 2.461(2)
N2 U1 2.532(2)
N3 H1 0.76(4)
N5 H2 0.73(4)
N7 U1 2.533(2)
N8 U1 2.453(2)
O1 U1 1.776(2)
O2 U1 1.773(2)
O3 U1 2.472(2)

loop_
_geom_torsion_atom_site_label_1
_geom_torsion_atom_site_label_2
_geom_torsion_atom_site_label_3
_geom_torsion_atom_site_label_4
_geom_torsion
C58 C1 C2 C3 173.3(3)
C6 C1 C2 C3 -64.2(4)
C4 C1 C2 C3 55.7(4)
C58 C1 C4 C5 62.9(4)
C6 C1 C4 C5 -63.4(4)
C2 C1 C4 C5 178.1(3)
C58 C1 C6 N1 34.7(4)
C4 C1 C6 N1 158.4(3)
C2 C1 C6 N1 -82.5(3)
C58 C1 C6 C7 -152.5(3)
C4 C1 C6 C7 -28.8(4)
C2 C1 C6 C7 90.3(4)
N1 C6 C7 C8 -0.1(4)
C1 C6 C7 C8 -173.7(3)
C6 C7 C8 C9 -0.2(4)
C7 C8 C9 N1 0.4(4)
C7 C8 C9 C10 172.1(3)
N1 C9 C10 N2 -4.5(5)
C8 C9 C10 N2 -175.5(3)
N2 C11 C12 C13 178.1(3)
C16 C11 C12 C13 -1.4(5)
C11 C12 C13 C14 -0.3(5)
C12 C13 C14 C15 1.8(5)
C13 C14 C15 C17 178.2(3)
C13 C14 C15 C16 -1.4(5)
C17 C15 C16 C18 -1.1(4)
C14 C15 C16 C18 178.5(3)
C17 C15 C16 C11 -179.9(3)
C14 C15 C16 C11 -0.3(4)
C12 C11 C16 C18 -177.0(3)
N2 C11 C16 C18 3.5(4)
C12 C11 C16 C15 1.6(4)
N2 C11 C16 C15 -177.8(3)
C14 C15 C17 C20 -177.8(3)
C16 C15 C17 C20 1.8(5)
C15 C16 C18 C19 -0.9(4)
C11 C16 C18 C19 177.8(3)
C16 C18 C19 C20 2.3(4)
C16 C18 C19 C24 -178.1(3)
C15 C17 C20 C19 -0.3(5)
C15 C17 C20 C21 179.1(3)
C18 C19 C20 C17 -1.7(5)
C24 C19 C20 C17 178.7(3)
C18 C19 C20 C21 178.9(3)
C24 C19 C20 C21 -0.8(5)
C17 C20 C21 C22 179.8(3)
C19 C20 C21 C22 -0.8(5)
C20 C21 C22 C23 2.1(6)
C21 C22 C23 C24 -1.8(6)
C22 C23 C24 N4 175.8(3)
C22 C23 C24 C19 0.2(5)
C18 C19 C24 C23 -178.6(3)
C20 C19 C24 C23 1.1(5)
C18 C19 C24 N4 5.6(5)
C20 C19 C24 N4 -174.8(3)
N4 C25 C26 N3 -0.1(6)
N4 C25 C26 C27 -177.1(5)
N3 C26 C27 C28 -0.5(5)
C25 C26 C27 C28 176.8(4)
C26 C27 C28 C29 0.0(6)
C27 C28 C29 N3 0.4(5)
C27 C28 C29 C30 179.0(4)
N3 C29 C30 C35 76.5(4)
C28 C29 C30 C35 -101.9(5)
N3 C29 C30 C31 -43.4(4)
C28 C29 C30 C31 138.2(4)
N3 C29 C30 C33 -164.5(3)
C28 C29 C30 C33 17.1(6)
C29 C30 C31 C32 -58.9(4)
C35 C30 C31 C32 -176.7(3)
C33 C30 C31 C32 61.2(4)
C29 C30 C33 C34 174.7(3)
C35 C30 C33 C34 -67.9(4)
C31 C30 C33 C34 54.6(5)
C29 C30 C35 N5 -88.4(4)
C31 C30 C35 N5 30.5(4)
C33 C30 C35 N5 153.2(3)
C29 C30 C35 C36 85.4(4)
C31 C30 C35 C36 -155.7(4)
C33 C30 C35 C36 -33.1(5)
N5 C35 C36 C37 -0.6(4)
C30 C35 C36 C37 -175.1(3)
C35 C36 C37 C38 0.6(4)
C36 C37 C38 N5 -0.3(4)
C36 C37 C38 C39 177.2(4)
N5 C38 C39 N6 -1.0(5)
C37 C38 C39 N6 -178.3(4)
N6 C40 C41 C42 -178.6(3)
C45 C40 C41 C42 -1.9(5)
C40 C41 C42 C43 0.4(5)
C41 C42 C43 C44 0.6(5)
C42 C43 C44 C47 179.8(3)
C42 C43 C44 C45 0.0(5)
C41 C40 C45 C46 -177.2(3)
N6 C40 C45 C46 -0.3(4)
C41 C40 C45 C44 2.3(4)
N6 C40 C45 C44 179.2(3)
C47 C44 C45 C46 -1.7(4)
C43 C44 C45 C46 178.2(3)
C47 C44 C45 C40 178.8(3)
C43 C44 C45 C40 -1.4(4)
C40 C45 C46 C48 178.7(3)
C44 C45 C46 C48 -0.9(4)
C43 C44 C47 C49 -177.3(3)
C45 C44 C47 C49 2.6(4)
C45 C46 C48 C49 2.5(4)
C45 C46 C48 C53 -177.5(3)
C44 C47 C49 C50 178.1(3)
C44 C47 C49 C48 -0.9(4)
C46 C48 C49 C47 -1.7(4)
C53 C48 C49 C47 178.4(3)
C46 C48 C49 C50 179.3(3)
C53 C48 C49 C50 -0.6(4)
C47 C49 C50 C51 -179.0(3)
C48 C49 C50 C51 -0.1(4)
C49 C50 C51 C52 0.7(5)
C50 C51 C52 C53 -0.7(5)
C51 C52 C53 N7 177.6(3)
C51 C52 C53 C48 0.0(5)
C46 C48 C53 C52 -179.3(3)
C49 C48 C53 C52 0.6(4)
C46 C48 C53 N7 3.2(4)
C49 C48 C53 N7 -176.9(2)
N7 C54 C55 C56 -178.1(3)
N7 C54 C55 N8 7.6(5)
C54 C55 C56 C57 -174.2(3)
N8 C55 C56 C57 0.5(4)
C55 C56 C57 C58 -0.3(4)
C56 C57 C58 N8 -0.1(4)
C56 C57 C58 C1 170.5(3)
C6 C1 C58 N8 -41.8(4)
C4 C1 C58 N8 -165.9(3)
C2 C1 C58 N8 76.8(3)
C6 C1 C58 C57 148.8(3)
C4 C1 C58 C57 24.7(4)
C2 C1 C58 C57 -92.6(4)
O3 C042 C073 C075 28.7(4)
O3 C034 C075 C073 33.1(4)
C042 C073 C075 C034 -38.1(4)
O81 C81 C82 C83 -14.9(15)
C81 C82 C83 C84 20.8(13)
C82 C83 C84 O81 -20.7(13)
O91 C91 C92 C93 -18.1(14)
C91 C92 C93 C94 2.6(16)
O91 C91 C92B C93B 9.4(12)
C91 C92B C93B C94 11.0(16)
C92B C93B C94 O91 -27.0(14)
C92 C93 C94 O91 14.5(15)
C7 C6 N1 C9 0.3(3)
C1 C6 N1 C9 174.1(3)
C7 C6 N1 U1 171.9(2)
C1 C6 N1 U1 -14.3(5)
C8 C9 N1 C6 -0.4(3)
C10 C9 N1 C6 -173.0(3)
C8 C9 N1 U1 -174.4(2)
C10 C9 N1 U1 13.0(4)
C9 C10 N2 C11 166.1(3)
C9 C10 N2 U1 -6.4(4)
C12 C11 N2 C10 -107.2(3)
C16 C11 N2 C10 72.2(4)
C12 C11 N2 U1 64.0(4)
C16 C11 N2 U1 -116.6(3)
C28 C29 N3 C26 -0.7(4)
C30 C29 N3 C26 -179.5(3)
C27 C26 N3 C29 0.7(5)
C25 C26 N3 C29 -176.9(3)
C26 C25 N4 C24 -176.0(3)
C23 C24 N4 C25 29.5(5)
C19 C24 N4 C25 -154.8(3)
C36 C35 N5 C38 0.3(4)
C30 C35 N5 C38 175.4(3)
C37 C38 N5 C35 0.0(4)
C39 C38 N5 C35 -177.8(3)
C38 C39 N6 C40 175.0(3)
C41 C40 N6 C39 -40.0(4)
C45 C40 N6 C39 143.2(3)
C55 C54 N7 C53 -168.3(3)
C55 C54 N7 U1 8.3(4)
C52 C53 N7 C54 84.7(4)
C48 C53 N7 C54 -97.7(3)
C52 C53 N7 U1 -91.2(3)
C48 C53 N7 U1 86.3(3)
C57 C58 N8 C55 0.4(3)
C1 C58 N8 C55 -170.5(3)
C57 C58 N8 U1 -159.8(2)
C1 C58 N8 U1 29.3(4)
C56 C55 N8 C58 -0.6(3)
C54 C55 N8 C58 174.7(3)
C56 C55 N8 U1 165.2(2)
C54 C55 N8 U1 -19.5(3)
C075 C034 O3 C042 -15.9(3)
C075 C034 O3 U1 156.4(2)
C073 C042 O3 C034 -8.1(3)
C073 C042 O3 U1 178.9(2)
C83 C84 O81 C81 11.8(13)
C82 C81 O81 C84 1.0(15)
C93B C94 O91 C91 33.0(10)
C93 C94 O91 C91 -26.9(10)
C92B C91 O91 C94 -27.0(8)
C92 C91 O91 C94 26.7(9)

loop_
_platon_squeeze_void_nr
_platon_squeeze_void_average_x
_platon_squeeze_void_average_y
_platon_squeeze_void_average_z
_platon_squeeze_void_volume
_platon_squeeze_void_count_electrons
_platon_squeeze_void_content
1 0.500 0.500 0.155 661 78 ' '
